data_4085824
loop_
_publ_author_name
'\<Skoch, Karel'
'C\'isa\<rov\'a, Ivana'
'\<St\<epni\<cka, Petr'

_publ_section_title
;
 Phosphinoferrocene Ureas: Synthesis, Structural Characterization, and
 Catalytic Use in Palladium-Catalyzed Cyanation of Aryl Bromides
;
_journal_issue 10
_journal_name_full Organometallics
_journal_page_first 1942
_journal_paper_doi 10.1021/acs.organomet.5b00197
_journal_volume 34
_journal_year 2015
_chemical_formula_moiety 'C30 H27 Fe N2 P S'
_chemical_formula_sum 'C30 H27 Fe N2 P S'
_chemical_formula_weight 534.42
_chemical_name_systematic
; 
 ? 
;
_space_group_IT_number 14
_symmetry_cell_setting monoclinic
_symmetry_space_group_name_Hall '-P 2ybc'
_symmetry_space_group_name_H-M 'P 1 21/c 1'
_atom_sites_solution_hydrogens mixed
_atom_sites_solution_primary direct
_atom_sites_solution_secondary difmap
_audit_creation_method SHELXL-97
_cell_angle_alpha 90.00
_cell_angle_beta 97.847(8)
_cell_angle_gamma 90.00
_cell_formula_units_Z 4
_cell_length_a 21.325(4)
_cell_length_b 9.6896(18)
_cell_length_c 12.556(3)
_cell_measurement_reflns_used 3792
_cell_measurement_temperature 150(2)
_cell_measurement_theta_max 25.94
_cell_measurement_theta_min 2.85
_cell_volume 2570.2(9)
_computing_cell_refinement 'SAINT V8.27B (Bruker AXS Inc., 2012)'
_computing_data_collection 'Bruker Instrument Service v2012.12.0.0'
_computing_data_reduction 'SAINT V8.27B (Bruker AXS Inc., 2012)'
_computing_molecular_graphics 'PLATON (Spek, 2003)'
_computing_publication_material 'PLATON (Spek, 2003)'
_computing_structure_refinement 'SHELXL-97 (Sheldrick, 2008)'
_computing_structure_solution 'SHELXS-97 (Sheldrick, 2008)'
_diffrn_ambient_temperature 150(2)
_diffrn_measured_fraction_theta_full 0.995
_diffrn_measured_fraction_theta_max 0.995
_diffrn_measurement_device_type 'Bruker APEX-II CCD'
_diffrn_measurement_method '\f and \w scans'
_diffrn_radiation_monochromator graphite
_diffrn_radiation_source 'fine-focus sealed tube'
_diffrn_radiation_type MoK\a
_diffrn_radiation_wavelength 0.71073
_diffrn_reflns_av_R_equivalents 0.0479
_diffrn_reflns_av_sigmaI/netI 0.0698
_diffrn_reflns_limit_h_max 25
_diffrn_reflns_limit_h_min -26
_diffrn_reflns_limit_k_max 7
_diffrn_reflns_limit_k_min -11
_diffrn_reflns_limit_l_max 15
_diffrn_reflns_limit_l_min -12
_diffrn_reflns_number 12345
_diffrn_reflns_theta_full 25.97
_diffrn_reflns_theta_max 25.97
_diffrn_reflns_theta_min 1.93
_exptl_absorpt_coefficient_mu 0.752
_exptl_absorpt_correction_T_max 0.9286
_exptl_absorpt_correction_T_min 0.6406
_exptl_absorpt_correction_type multi-scan
_exptl_absorpt_process_details 'SADABS V2012/1 (Bruker AXS Inc.)'
_exptl_crystal_colour orange
_exptl_crystal_density_diffrn 1.381
_exptl_crystal_density_method 'not measured'
_exptl_crystal_description plate
_exptl_crystal_F_000 1112
_exptl_crystal_size_max 0.65
_exptl_crystal_size_mid 0.45
_exptl_crystal_size_min 0.10
_refine_diff_density_max 0.770
_refine_diff_density_min -0.559
_refine_diff_density_rms 0.087
_refine_ls_extinction_method none
_refine_ls_goodness_of_fit_ref 1.050
_refine_ls_hydrogen_treatment constr
_refine_ls_matrix_type full
_refine_ls_number_parameters 316
_refine_ls_number_reflns 5015
_refine_ls_number_restraints 0
_refine_ls_restrained_S_all 1.050
_refine_ls_R_factor_all 0.0805
_refine_ls_R_factor_gt 0.0532
_refine_ls_shift/su_max 0.001
_refine_ls_shift/su_mean 0.000
_refine_ls_structure_factor_coef Fsqd
_refine_ls_weighting_details 'calc w=1/[\s^2^(Fo^2^)+(0.0510P)^2^+1.6957P] where P=(Fo^2^+2Fc^2^)/3'
_refine_ls_weighting_scheme calc
_refine_ls_wR_factor_gt 0.1151
_refine_ls_wR_factor_ref 0.1266
_reflns_number_gt 3624
_reflns_number_total 5015
_reflns_threshold_expression >2sigma(I)
_cod_data_source_file om5b00197_si_002.cif
_cod_data_source_block ks106
_cod_depositor_comments
;
The following automatic conversions were performed:
'_atom_site_symetry_multiplicity' tag replaced with
'_atom_site_symmetry_multiplicity' tag as specified in the
replacement file
'/usr/data/users/saulius/crontab/automatic-downloads/rss-feeds/ACS/lib/lists/replacement-tags.lst'.

Automatic conversion script
Id: cif_correct_tags 3376 2015-05-07 07:48:27Z andrius 

 Adding full bibliography for 4085821--4085828.cif.
;
_cod_original_cell_volume 2570.3(8)
_cod_original_sg_symbol_H-M 'P 21/c'
_cod_database_code 4085824

loop_
_symmetry_equiv_pos_as_xyz
'x, y, z'
'-x, y+1/2, -z+1/2'
'-x, -y, -z'
'x, -y-1/2, z-1/2'

loop_
_atom_site_label
_atom_site_type_symbol
_atom_site_fract_x
_atom_site_fract_y
_atom_site_fract_z
_atom_site_U_iso_or_equiv
_atom_site_adp_type
_atom_site_occupancy
_atom_site_symmetry_multiplicity
_atom_site_calc_flag
_atom_site_refinement_flags
Fe Fe 0.70104(2) 0.48457(5) 0.79762(4) 0.01772(15) Uani 1 1 d .
S S 0.49700(4) 0.77118(10) 1.01782(9) 0.0286(3) Uani 1 1 d .
P P 0.85092(4) 0.50634(10) 0.73089(7) 0.0194(2) Uani 1 1 d .
N1 N 0.57949(14) 0.7018(3) 0.8855(3) 0.0253(7) Uani 1 1 d .
H1N H 0.6039 0.7253 0.8312 0.030 Uiso 1 1 d R
N2 N 0.55993(14) 0.9332(3) 0.8989(2) 0.0225(7) Uani 1 1 d .
H2N H 0.5376 1.0037 0.9270 0.027 Uiso 1 1 d R
C1 C 0.64307(15) 0.4943(4) 0.9161(3) 0.0174(7) Uani 1 1 d .
C2 C 0.65544(17) 0.3544(4) 0.8907(3) 0.0215(8) Uani 1 1 d .
H2 H 0.6247 0.2873 0.8645 0.026 Uiso 1 1 calc R
C3 C 0.72172(17) 0.3332(4) 0.9113(3) 0.0248(9) Uani 1 1 d .
H3 H 0.7430 0.2488 0.9021 0.030 Uiso 1 1 calc R
C4 C 0.75085(17) 0.4589(4) 0.9478(3) 0.0234(8) Uani 1 1 d .
H4 H 0.7950 0.4740 0.9665 0.028 Uiso 1 1 calc R
C5 C 0.70238(16) 0.5585(4) 0.9516(3) 0.0206(8) Uani 1 1 d .
H5 H 0.7084 0.6518 0.9740 0.025 Uiso 1 1 calc R
C6 C 0.76536(15) 0.5157(4) 0.6938(3) 0.0191(8) Uani 1 1 d .
C7 C 0.72862(16) 0.6376(4) 0.7021(3) 0.0229(8) Uani 1 1 d .
H7 H 0.7448 0.7254 0.7256 0.027 Uiso 1 1 calc R
C8 C 0.66393(17) 0.6056(4) 0.6693(3) 0.0268(9) Uani 1 1 d .
H8 H 0.6294 0.6680 0.6673 0.032 Uiso 1 1 calc R
C9 C 0.65968(17) 0.4633(4) 0.6400(3) 0.0257(9) Uani 1 1 d .
H9 H 0.6219 0.4140 0.6155 0.031 Uiso 1 1 calc R
C10 C 0.72190(16) 0.4089(4) 0.6540(3) 0.0205(8) Uani 1 1 d .
H10 H 0.7330 0.3166 0.6394 0.025 Uiso 1 1 calc R
C11 C 0.57804(17) 0.5561(4) 0.9121(3) 0.0265(9) Uani 1 1 d .
H11A H 0.5482 0.5074 0.8574 0.032 Uiso 1 1 calc R
H11B H 0.5630 0.5446 0.9827 0.032 Uiso 1 1 calc R
C12 C 0.88004(16) 0.5957(4) 0.6182(3) 0.0208(8) Uani 1 1 d .
C13 C 0.94502(18) 0.6133(5) 0.6227(4) 0.0404(12) Uani 1 1 d .
H13 H 0.9727 0.5744 0.6806 0.048 Uiso 1 1 calc R
C14 C 0.96996(19) 0.6871(5) 0.5435(4) 0.0495(13) Uani 1 1 d .
H14 H 1.0145 0.6953 0.5465 0.059 Uiso 1 1 calc R
C15 C 0.93077(19) 0.7482(4) 0.4610(4) 0.0362(10) Uani 1 1 d .
H15 H 0.9481 0.7993 0.4074 0.043 Uiso 1 1 calc R
C16 C 0.86620(18) 0.7347(4) 0.4563(3) 0.0292(9) Uani 1 1 d .
H16 H 0.8388 0.7778 0.3999 0.035 Uiso 1 1 calc R
C17 C 0.84114(17) 0.6586(4) 0.5336(3) 0.0241(8) Uani 1 1 d .
H17 H 0.7965 0.6488 0.5290 0.029 Uiso 1 1 calc R
C18 C 0.86799(15) 0.3242(4) 0.7057(3) 0.0210(8) Uani 1 1 d .
C19 C 0.86665(16) 0.2314(4) 0.7903(3) 0.0269(9) Uani 1 1 d .
H19 H 0.8553 0.2633 0.8566 0.032 Uiso 1 1 calc R
C20 C 0.88169(17) 0.0934(4) 0.7791(4) 0.0336(10) Uani 1 1 d .
H20 H 0.8804 0.0314 0.8373 0.040 Uiso 1 1 calc R
C21 C 0.89850(17) 0.0460(4) 0.6833(4) 0.0355(11) Uani 1 1 d .
H21 H 0.9087 -0.0486 0.6756 0.043 Uiso 1 1 calc R
C22 C 0.90042(18) 0.1359(4) 0.5987(3) 0.0318(10) Uani 1 1 d .
H22 H 0.9123 0.1033 0.5330 0.038 Uiso 1 1 calc R
C23 C 0.88507(17) 0.2736(4) 0.6092(3) 0.0276(9) Uani 1 1 d .
H23 H 0.8861 0.3346 0.5502 0.033 Uiso 1 1 calc R
C24 C 0.54872(15) 0.8037(4) 0.9293(3) 0.0209(8) Uani 1 1 d .
C25 C 0.60889(16) 0.9732(3) 0.8374(3) 0.0197(8) Uani 1 1 d .
C26 C 0.67145(16) 0.9437(4) 0.8745(3) 0.0221(8) Uani 1 1 d .
H26 H 0.6822 0.8986 0.9417 0.027 Uiso 1 1 calc R
C27 C 0.71850(18) 0.9797(4) 0.8139(3) 0.0254(9) Uani 1 1 d .
H27 H 0.7614 0.9584 0.8393 0.031 Uiso 1 1 calc R
C28 C 0.7031(2) 1.0470(4) 0.7161(3) 0.0300(9) Uani 1 1 d .
H28 H 0.7352 1.0700 0.6737 0.036 Uiso 1 1 calc R
C29 C 0.6412(2) 1.0797(4) 0.6812(3) 0.0312(10) Uani 1 1 d .
H29 H 0.6309 1.1285 0.6156 0.037 Uiso 1 1 calc R
C30 C 0.59321(18) 1.0426(4) 0.7405(3) 0.0279(9) Uani 1 1 d .
H30 H 0.5503 1.0644 0.7151 0.033 Uiso 1 1 calc R

loop_
_atom_site_aniso_label
_atom_site_aniso_U_11
_atom_site_aniso_U_22
_atom_site_aniso_U_33
_atom_site_aniso_U_23
_atom_site_aniso_U_13
_atom_site_aniso_U_12
Fe 0.0227(3) 0.0159(3) 0.0148(3) 0.0016(2) 0.0035(2) 0.0026(2)
S 0.0318(5) 0.0172(5) 0.0405(7) 0.0001(4) 0.0183(5) 0.0008(4)
P 0.0243(5) 0.0179(5) 0.0163(5) -0.0006(4) 0.0032(4) -0.0005(4)
N1 0.0335(17) 0.0148(16) 0.0318(19) 0.0015(14) 0.0189(15) 0.0023(13)
N2 0.0326(17) 0.0086(15) 0.0289(18) -0.0026(13) 0.0135(14) 0.0017(12)
C1 0.0217(17) 0.0156(18) 0.0166(18) 0.0028(15) 0.0086(14) 0.0028(15)
C2 0.033(2) 0.0125(18) 0.021(2) -0.0009(16) 0.0101(16) -0.0016(15)
C3 0.041(2) 0.019(2) 0.016(2) 0.0079(16) 0.0079(17) 0.0112(17)
C4 0.0271(19) 0.029(2) 0.0142(19) 0.0059(16) 0.0040(15) 0.0041(16)
C5 0.032(2) 0.0150(18) 0.0160(19) -0.0017(15) 0.0073(16) -0.0006(15)
C6 0.0215(17) 0.021(2) 0.0156(18) -0.0023(16) 0.0047(14) -0.0006(15)
C7 0.032(2) 0.020(2) 0.019(2) 0.0024(16) 0.0097(16) 0.0038(16)
C8 0.031(2) 0.033(2) 0.017(2) 0.0130(18) 0.0052(16) 0.0125(17)
C9 0.0245(19) 0.038(2) 0.0142(19) 0.0012(17) 0.0001(15) 0.0008(17)
C10 0.032(2) 0.0169(19) 0.0140(18) -0.0029(15) 0.0075(16) -0.0006(15)
C11 0.032(2) 0.0133(19) 0.036(2) 0.0027(17) 0.0128(18) 0.0031(16)
C12 0.0271(19) 0.0163(19) 0.020(2) 0.0009(16) 0.0060(16) -0.0002(15)
C13 0.027(2) 0.050(3) 0.043(3) 0.027(2) 0.0032(19) 0.004(2)
C14 0.023(2) 0.066(4) 0.060(3) 0.025(3) 0.008(2) -0.005(2)
C15 0.038(2) 0.035(3) 0.037(3) 0.010(2) 0.013(2) -0.005(2)
C16 0.041(2) 0.023(2) 0.023(2) 0.0067(17) 0.0051(18) -0.0006(18)
C17 0.0242(19) 0.027(2) 0.022(2) -0.0004(17) 0.0038(16) -0.0023(16)
C18 0.0184(17) 0.020(2) 0.024(2) 0.0039(16) 0.0019(15) -0.0002(15)
C19 0.027(2) 0.026(2) 0.027(2) 0.0033(18) 0.0020(16) 0.0036(16)
C20 0.028(2) 0.027(2) 0.044(3) 0.013(2) 0.0011(19) 0.0000(18)
C21 0.027(2) 0.020(2) 0.058(3) -0.001(2) -0.004(2) 0.0024(17)
C22 0.034(2) 0.027(2) 0.034(2) -0.009(2) 0.0053(19) 0.0011(18)
C23 0.033(2) 0.024(2) 0.026(2) 0.0103(18) 0.0035(17) -0.0008(17)
C24 0.0197(17) 0.0171(19) 0.026(2) -0.0020(16) 0.0047(15) 0.0011(15)
C25 0.0298(18) 0.0064(17) 0.023(2) -0.0052(15) 0.0061(15) -0.0020(14)
C26 0.033(2) 0.0137(18) 0.021(2) -0.0002(16) 0.0056(16) -0.0009(15)
C27 0.033(2) 0.0146(19) 0.031(2) -0.0039(17) 0.0106(17) -0.0035(16)
C28 0.048(2) 0.017(2) 0.028(2) -0.0065(17) 0.018(2) -0.0100(18)
C29 0.060(3) 0.020(2) 0.013(2) 0.0021(16) 0.0054(19) -0.0112(19)
C30 0.037(2) 0.0143(19) 0.029(2) -0.0039(17) -0.0067(18) -0.0021(16)

loop_
_atom_type_symbol
_atom_type_description
_atom_type_scat_dispersion_real
_atom_type_scat_dispersion_imag
_atom_type_scat_source
C C 0.0033 0.0016 'International Tables Vol C Tables 4.2.6.8 and 6.1.1.4'
H H 0.0000 0.0000 'International Tables Vol C Tables 4.2.6.8 and 6.1.1.4'
N N 0.0061 0.0033 'International Tables Vol C Tables 4.2.6.8 and 6.1.1.4'
P P 0.1023 0.0942 'International Tables Vol C Tables 4.2.6.8 and 6.1.1.4'
S S 0.1246 0.1234 'International Tables Vol C Tables 4.2.6.8 and 6.1.1.4'
Fe Fe 0.3463 0.8444 'International Tables Vol C Tables 4.2.6.8 and 6.1.1.4'

loop_
_geom_angle_atom_site_label_1
_geom_angle_atom_site_label_2
_geom_angle_atom_site_label_3
_geom_angle
C6 Fe C7 40.98(13)
C6 Fe C4 107.27(14)
C7 Fe C4 118.27(15)
C6 Fe C10 41.01(13)
C7 Fe C10 68.23(14)
C4 Fe C10 128.20(14)
C6 Fe C3 116.78(14)
C7 Fe C3 151.06(15)
C4 Fe C3 40.38(15)
C10 Fe C3 107.69(15)
C6 Fe C2 150.12(14)
C7 Fe C2 167.63(14)
C4 Fe C2 68.16(15)
C10 Fe C2 117.22(14)
C3 Fe C2 40.40(14)
C6 Fe C5 128.66(14)
C7 Fe C5 109.31(15)
C4 Fe C5 40.43(14)
C10 Fe C5 166.76(14)
C3 Fe C5 67.76(14)
C2 Fe C5 68.03(14)
C6 Fe C8 68.68(14)
C7 Fe C8 40.45(14)
C4 Fe C8 152.10(16)
C10 Fe C8 67.82(15)
C3 Fe C8 166.73(16)
C2 Fe C8 129.29(15)
C5 Fe C8 119.39(15)
C6 Fe C1 167.43(14)
C7 Fe C1 129.73(14)
C4 Fe C1 68.15(14)
C10 Fe C1 150.93(14)
C3 Fe C1 67.92(14)
C2 Fe C1 40.54(13)
C5 Fe C1 40.46(13)
C8 Fe C1 109.51(14)
C6 Fe C9 68.82(14)
C7 Fe C9 68.23(15)
C4 Fe C9 165.98(15)
C10 Fe C9 40.27(14)
C3 Fe C9 128.21(16)
C2 Fe C9 108.11(15)
C5 Fe C9 152.20(14)
C8 Fe C9 40.46(15)
C1 Fe C9 118.46(14)
C6 P C12 102.23(16)
C6 P C18 102.63(16)
C12 P C18 102.97(16)
C24 N1 C11 126.3(3)
C24 N1 H1N 117.9
C11 N1 H1N 115.7
C24 N2 C25 125.2(3)
C24 N2 H2N 117.3
C25 N2 H2N 117.0
C5 C1 C2 107.6(3)
C5 C1 C11 127.7(3)
C2 C1 C11 124.7(3)
C5 C1 Fe 69.62(18)
C2 C1 Fe 69.33(18)
C11 C1 Fe 129.4(3)
C3 C2 C1 107.9(3)
C3 C2 Fe 69.80(19)
C1 C2 Fe 70.13(19)
C3 C2 H2 126.0
C1 C2 H2 126.0
Fe C2 H2 125.6
C4 C3 C2 108.5(3)
C4 C3 Fe 69.7(2)
C2 C3 Fe 69.8(2)
C4 C3 H3 125.8
C2 C3 H3 125.8
Fe C3 H3 126.3
C3 C4 C5 107.9(3)
C3 C4 Fe 69.9(2)
C5 C4 Fe 70.1(2)
C3 C4 H4 126.1
C5 C4 H4 126.1
Fe C4 H4 125.5
C4 C5 C1 108.2(3)
C4 C5 Fe 69.4(2)
C1 C5 Fe 69.92(19)
C4 C5 H5 125.9
C1 C5 H5 125.9
Fe C5 H5 126.3
C7 C6 C10 106.7(3)
C7 C6 P 124.2(3)
C10 C6 P 129.1(3)
C7 C6 Fe 69.67(19)
C10 C6 Fe 69.93(18)
P C6 Fe 124.52(19)
C8 C7 C6 108.6(3)
C8 C7 Fe 70.4(2)
C6 C7 Fe 69.3(2)
C8 C7 H7 125.7
C6 C7 H7 125.7
Fe C7 H7 126.1
C7 C8 C9 108.1(3)
C7 C8 Fe 69.1(2)
C9 C8 Fe 69.9(2)
C7 C8 H8 125.9
C9 C8 H8 125.9
Fe C8 H8 126.6
C10 C9 C8 107.6(3)
C10 C9 Fe 69.4(2)
C8 C9 Fe 69.6(2)
C10 C9 H9 126.2
C8 C9 H9 126.2
Fe C9 H9 126.4
C9 C10 C6 109.0(3)
C9 C10 Fe 70.4(2)
C6 C10 Fe 69.07(19)
C9 C10 H10 125.5
C6 C10 H10 125.5
Fe C10 H10 126.6
N1 C11 C1 110.2(3)
N1 C11 H11A 109.6
C1 C11 H11A 109.6
N1 C11 H11B 109.6
C1 C11 H11B 109.6
H11A C11 H11B 108.1
C13 C12 C17 117.6(3)
C13 C12 P 117.8(3)
C17 C12 P 124.3(3)
C14 C13 C12 120.8(4)
C14 C13 H13 119.6
C12 C13 H13 119.6
C15 C14 C13 120.6(4)
C15 C14 H14 119.7
C13 C14 H14 119.7
C14 C15 C16 119.6(4)
C14 C15 H15 120.2
C16 C15 H15 120.2
C15 C16 C17 120.0(4)
C15 C16 H16 120.0
C17 C16 H16 120.0
C16 C17 C12 121.4(3)
C16 C17 H17 119.3
C12 C17 H17 119.3
C19 C18 C23 117.9(3)
C19 C18 P 117.5(3)
C23 C18 P 124.4(3)
C20 C19 C18 121.0(4)
C20 C19 H19 119.5
C18 C19 H19 119.5
C21 C20 C19 120.0(4)
C21 C20 H20 120.0
C19 C20 H20 120.0
C22 C21 C20 120.0(4)
C22 C21 H21 120.0
C20 C21 H21 120.0
C21 C22 C23 120.3(4)
C21 C22 H22 119.9
C23 C22 H22 119.9
C22 C23 C18 120.8(4)
C22 C23 H23 119.6
C18 C23 H23 119.6
N2 C24 N1 117.0(3)
N2 C24 S 121.1(3)
N1 C24 S 121.9(3)
C26 C25 C30 120.1(3)
C26 C25 N2 120.1(3)
C30 C25 N2 119.8(3)
C25 C26 C27 120.1(4)
C25 C26 H26 120.0
C27 C26 H26 120.0
C26 C27 C28 120.2(4)
C26 C27 H27 119.9
C28 C27 H27 119.9
C29 C28 C27 119.5(3)
C29 C28 H28 120.3
C27 C28 H28 120.3
C28 C29 C30 121.1(4)
C28 C29 H29 119.5
C30 C29 H29 119.5
C25 C30 C29 119.1(4)
C25 C30 H30 120.5
C29 C30 H30 120.5

loop_
_geom_bond_atom_site_label_1
_geom_bond_atom_site_label_2
_geom_bond_distance
Fe C6 2.039(3)
Fe C7 2.044(4)
Fe C4 2.049(4)
Fe C10 2.051(3)
Fe C3 2.052(4)
Fe C2 2.052(3)
Fe C5 2.059(4)
Fe C8 2.061(4)
Fe C1 2.063(3)
Fe C9 2.064(4)
S C24 1.699(3)
P C6 1.823(3)
P C12 1.838(4)
P C18 1.838(4)
N1 C24 1.344(4)
N1 C11 1.452(4)
N1 H1N 0.9395
N2 C24 1.342(4)
N2 C25 1.435(4)
N2 H2N 0.9282
C1 C5 1.425(5)
C1 C2 1.425(5)
C1 C11 1.505(5)
C2 C3 1.417(5)
C2 H2 0.9500
C3 C4 1.416(5)
C3 H3 0.9500
C4 C5 1.420(5)
C4 H4 0.9500
C5 H5 0.9500
C6 C7 1.429(5)
C6 C10 1.433(5)
C7 C8 1.419(5)
C7 H7 0.9500
C8 C9 1.426(5)
C8 H8 0.9500
C9 C10 1.416(5)
C9 H9 0.9500
C10 H10 0.9500
C11 H11A 0.9900
C11 H11B 0.9900
C12 C13 1.390(5)
C12 C17 1.395(5)
C13 C14 1.387(6)
C13 H13 0.9500
C14 C15 1.374(6)
C14 H14 0.9500
C15 C16 1.376(5)
C15 H15 0.9500
C16 C17 1.384(5)
C16 H16 0.9500
C17 H17 0.9500
C18 C19 1.394(5)
C18 C23 1.400(5)
C19 C20 1.388(5)
C19 H19 0.9500
C20 C21 1.380(6)
C20 H20 0.9500
C21 C22 1.378(6)
C21 H21 0.9500
C22 C23 1.385(5)
C22 H22 0.9500
C23 H23 0.9500
C25 C26 1.382(5)
C25 C30 1.390(5)
C26 C27 1.384(5)
C26 H26 0.9500
C27 C28 1.390(6)
C27 H27 0.9500
C28 C29 1.370(6)
C28 H28 0.9500
C29 C30 1.392(5)
C29 H29 0.9500
C30 H30 0.9500

loop_
_geom_torsion_atom_site_label_1
_geom_torsion_atom_site_label_2
_geom_torsion_atom_site_label_3
_geom_torsion_atom_site_label_4
_geom_torsion
C6 Fe C1 C5 -33.4(7)
C7 Fe C1 C5 -71.8(3)
C4 Fe C1 C5 37.5(2)
C10 Fe C1 C5 168.0(3)
C3 Fe C1 C5 81.2(2)
C2 Fe C1 C5 119.0(3)
C8 Fe C1 C5 -112.8(2)
C9 Fe C1 C5 -156.2(2)
C6 Fe C1 C2 -152.3(6)
C7 Fe C1 C2 169.2(2)
C4 Fe C1 C2 -81.5(2)
C10 Fe C1 C2 49.1(4)
C3 Fe C1 C2 -37.8(2)
C5 Fe C1 C2 -119.0(3)
C8 Fe C1 C2 128.3(2)
C9 Fe C1 C2 84.8(2)
C6 Fe C1 C11 89.2(7)
C7 Fe C1 C11 50.7(4)
C4 Fe C1 C11 160.0(4)
C10 Fe C1 C11 -69.4(5)
C3 Fe C1 C11 -156.3(4)
C2 Fe C1 C11 -118.5(4)
C5 Fe C1 C11 122.6(4)
C8 Fe C1 C11 9.8(4)
C9 Fe C1 C11 -33.6(4)
C5 C1 C2 C3 0.5(4)
C11 C1 C2 C3 -175.9(3)
Fe C1 C2 C3 59.8(2)
C5 C1 C2 Fe -59.4(2)
C11 C1 C2 Fe 124.3(3)
C6 Fe C2 C3 49.5(4)
C7 Fe C2 C3 -161.0(6)
C4 Fe C2 C3 -37.3(2)
C10 Fe C2 C3 85.6(2)
C5 Fe C2 C3 -81.0(2)
C8 Fe C2 C3 168.2(2)
C1 Fe C2 C3 -118.8(3)
C9 Fe C2 C3 128.3(2)
C6 Fe C2 C1 168.3(3)
C7 Fe C2 C1 -42.2(8)
C4 Fe C2 C1 81.5(2)
C10 Fe C2 C1 -155.6(2)
C3 Fe C2 C1 118.8(3)
C5 Fe C2 C1 37.8(2)
C8 Fe C2 C1 -73.0(3)
C9 Fe C2 C1 -112.9(2)
C1 C2 C3 C4 -0.8(4)
Fe C2 C3 C4 59.2(2)
C1 C2 C3 Fe -60.0(2)
C6 Fe C3 C4 85.4(2)
C7 Fe C3 C4 52.0(4)
C10 Fe C3 C4 128.8(2)
C2 Fe C3 C4 -119.7(3)
C5 Fe C3 C4 -37.9(2)
C8 Fe C3 C4 -163.1(6)
C1 Fe C3 C4 -81.8(2)
C9 Fe C3 C4 168.6(2)
C6 Fe C3 C2 -154.9(2)
C7 Fe C3 C2 171.7(3)
C4 Fe C3 C2 119.7(3)
C10 Fe C3 C2 -111.5(2)
C5 Fe C3 C2 81.8(2)
C8 Fe C3 C2 -43.4(7)
C1 Fe C3 C2 37.9(2)
C9 Fe C3 C2 -71.7(3)
C2 C3 C4 C5 0.9(4)
Fe C3 C4 C5 60.1(2)
C2 C3 C4 Fe -59.2(2)
C6 Fe C4 C3 -111.3(2)
C7 Fe C4 C3 -154.4(2)
C10 Fe C4 C3 -70.8(3)
C2 Fe C4 C3 37.3(2)
C5 Fe C4 C3 118.6(3)
C8 Fe C4 C3 171.8(3)
C1 Fe C4 C3 81.2(2)
C9 Fe C4 C3 -39.8(7)
C6 Fe C4 C5 130.1(2)
C7 Fe C4 C5 87.0(2)
C10 Fe C4 C5 170.5(2)
C3 Fe C4 C5 -118.6(3)
C2 Fe C4 C5 -81.3(2)
C8 Fe C4 C5 53.2(4)
C1 Fe C4 C5 -37.5(2)
C9 Fe C4 C5 -158.4(5)
C3 C4 C5 C1 -0.6(4)
Fe C4 C5 C1 59.4(2)
C3 C4 C5 Fe -60.0(2)
C2 C1 C5 C4 0.1(4)
C11 C1 C5 C4 176.3(3)
Fe C1 C5 C4 -59.1(2)
C2 C1 C5 Fe 59.2(2)
C11 C1 C5 Fe -124.6(4)
C6 Fe C5 C4 -69.3(3)
C7 Fe C5 C4 -111.3(2)
C10 Fe C5 C4 -34.4(7)
C3 Fe C5 C4 37.9(2)
C2 Fe C5 C4 81.7(2)
C8 Fe C5 C4 -154.5(2)
C1 Fe C5 C4 119.5(3)
C9 Fe C5 C4 169.0(3)
C6 Fe C5 C1 171.2(2)
C7 Fe C5 C1 129.3(2)
C4 Fe C5 C1 -119.5(3)
C10 Fe C5 C1 -153.9(6)
C3 Fe C5 C1 -81.6(2)
C2 Fe C5 C1 -37.8(2)
C8 Fe C5 C1 86.0(2)
C9 Fe C5 C1 49.5(4)
C12 P C6 C7 -75.2(3)
C18 P C6 C7 178.3(3)
C12 P C6 C10 106.0(3)
C18 P C6 C10 -0.5(4)
C12 P C6 Fe -162.8(2)
C18 P C6 Fe 90.7(2)
C4 Fe C6 C7 -113.5(2)
C10 Fe C6 C7 117.5(3)
C3 Fe C6 C7 -156.0(2)
C2 Fe C6 C7 170.5(3)
C5 Fe C6 C7 -74.0(3)
C8 Fe C6 C7 37.2(2)
C1 Fe C6 C7 -46.8(7)
C9 Fe C6 C7 80.8(2)
C7 Fe C6 C10 -117.5(3)
C4 Fe C6 C10 129.0(2)
C3 Fe C6 C10 86.5(2)
C2 Fe C6 C10 53.0(4)
C5 Fe C6 C10 168.5(2)
C8 Fe C6 C10 -80.3(2)
C1 Fe C6 C10 -164.3(6)
C9 Fe C6 C10 -36.7(2)
C7 Fe C6 P 118.2(3)
C4 Fe C6 P 4.7(3)
C10 Fe C6 P -124.3(3)
C3 Fe C6 P -37.8(3)
C2 Fe C6 P -71.3(4)
C5 Fe C6 P 44.2(3)
C8 Fe C6 P 155.4(3)
C1 Fe C6 P 71.4(7)
C9 Fe C6 P -161.0(3)
C10 C6 C7 C8 0.7(4)
P C6 C7 C8 -178.3(2)
Fe C6 C7 C8 -59.7(2)
C10 C6 C7 Fe 60.4(2)
P C6 C7 Fe -118.6(3)
C6 Fe C7 C8 119.7(3)
C4 Fe C7 C8 -156.3(2)
C10 Fe C7 C8 80.9(2)
C3 Fe C7 C8 168.3(3)
C2 Fe C7 C8 -37.6(8)
C5 Fe C7 C8 -113.0(2)
C1 Fe C7 C8 -72.2(3)
C9 Fe C7 C8 37.4(2)
C4 Fe C7 C6 84.0(2)
C10 Fe C7 C6 -38.8(2)
C3 Fe C7 C6 48.5(4)
C2 Fe C7 C6 -157.4(6)
C5 Fe C7 C6 127.3(2)
C8 Fe C7 C6 -119.7(3)
C1 Fe C7 C6 168.1(2)
C9 Fe C7 C6 -82.3(2)
C6 C7 C8 C9 -0.2(4)
Fe C7 C8 C9 -59.2(2)
C6 C7 C8 Fe 59.0(2)
C6 Fe C8 C7 -37.7(2)
C4 Fe C8 C7 49.1(4)
C10 Fe C8 C7 -82.0(2)
C3 Fe C8 C7 -154.6(6)
C2 Fe C8 C7 170.3(2)
C5 Fe C8 C7 85.7(2)
C1 Fe C8 C7 129.0(2)
C9 Fe C8 C7 -119.6(3)
C6 Fe C8 C9 81.9(2)
C7 Fe C8 C9 119.6(3)
C4 Fe C8 C9 168.7(3)
C10 Fe C8 C9 37.6(2)
C3 Fe C8 C9 -34.9(7)
C2 Fe C8 C9 -70.1(3)
C5 Fe C8 C9 -154.7(2)
C1 Fe C8 C9 -111.3(2)
C7 C8 C9 C10 -0.5(4)
Fe C8 C9 C10 -59.2(2)
C7 C8 C9 Fe 58.7(2)
C6 Fe C9 C10 37.4(2)
C7 Fe C9 C10 81.6(2)
C4 Fe C9 C10 -38.8(7)
C3 Fe C9 C10 -70.7(3)
C2 Fe C9 C10 -111.0(2)
C5 Fe C9 C10 171.9(3)
C8 Fe C9 C10 119.0(3)
C1 Fe C9 C10 -153.9(2)
C6 Fe C9 C8 -81.6(2)
C7 Fe C9 C8 -37.4(2)
C4 Fe C9 C8 -157.8(5)
C10 Fe C9 C8 -119.0(3)
C3 Fe C9 C8 170.4(2)
C2 Fe C9 C8 130.0(2)
C5 Fe C9 C8 53.0(4)
C1 Fe C9 C8 87.1(2)
C8 C9 C10 C6 1.0(4)
Fe C9 C10 C6 -58.4(2)
C8 C9 C10 Fe 59.4(2)
C7 C6 C10 C9 -1.0(4)
P C6 C10 C9 177.9(3)
Fe C6 C10 C9 59.2(2)
C7 C6 C10 Fe -60.3(2)
P C6 C10 Fe 118.7(3)
C6 Fe C10 C9 -120.4(3)
C7 Fe C10 C9 -81.6(2)
C4 Fe C10 C9 168.9(2)
C3 Fe C10 C9 128.9(2)
C2 Fe C10 C9 86.2(2)
C5 Fe C10 C9 -163.4(6)
C8 Fe C10 C9 -37.8(2)
C1 Fe C10 C9 52.7(4)
C7 Fe C10 C6 38.8(2)
C4 Fe C10 C6 -70.8(3)
C3 Fe C10 C6 -110.7(2)
C2 Fe C10 C6 -153.4(2)
C5 Fe C10 C6 -43.0(7)
C8 Fe C10 C6 82.6(2)
C1 Fe C10 C6 173.1(3)
C9 Fe C10 C6 120.4(3)
C24 N1 C11 C1 -139.2(4)
C5 C1 C11 N1 34.8(5)
C2 C1 C11 N1 -149.6(3)
Fe C1 C11 N1 -58.9(4)
C6 P C12 C13 177.2(3)
C18 P C12 C13 -76.6(4)
C6 P C12 C17 3.6(4)
C18 P C12 C17 109.8(3)
C17 C12 C13 C14 -2.1(7)
P C12 C13 C14 -176.1(4)
C12 C13 C14 C15 2.2(8)
C13 C14 C15 C16 -0.7(8)
C14 C15 C16 C17 -0.9(7)
C15 C16 C17 C12 0.9(6)
C13 C12 C17 C16 0.5(6)
P C12 C17 C16 174.2(3)
C6 P C18 C19 -90.1(3)
C12 P C18 C19 164.0(3)
C6 P C18 C23 93.0(3)
C12 P C18 C23 -12.9(3)
C23 C18 C19 C20 -0.1(5)
P C18 C19 C20 -177.2(3)
C18 C19 C20 C21 0.2(6)
C19 C20 C21 C22 0.1(6)
C20 C21 C22 C23 -0.5(6)
C21 C22 C23 C18 0.6(6)
C19 C18 C23 C22 -0.3(5)
P C18 C23 C22 176.5(3)
C25 N2 C24 N1 -10.3(6)
C25 N2 C24 S 170.6(3)
C11 N1 C24 N2 175.4(3)
C11 N1 C24 S -5.6(5)
C24 N2 C25 C26 -57.7(5)
C24 N2 C25 C30 122.8(4)
C30 C25 C26 C27 -1.8(5)
N2 C25 C26 C27 178.6(3)
C25 C26 C27 C28 0.7(5)
C26 C27 C28 C29 1.3(5)
C27 C28 C29 C30 -2.2(6)
C26 C25 C30 C29 1.0(5)
N2 C25 C30 C29 -179.5(3)
C28 C29 C30 C25 1.0(6)
